data_4034943
loop_
_publ_author_name
'Castanheiro, Thomas'
'Schoenfelder, Ang\`ele'
'Donnard, Morgan'
'Chataigner, Isabelle'
'Gulea, Mihaela'

_publ_section_title
;
 Synthesis of Sulfur-Containing Exo-Bicyclic Dienes and Their Diels-Alder
 Reactions To Access Thiacycle-Fused Polycyclic Systems.
;
_journal_issue 8
_journal_name_full 'The Journal of organic chemistry'
_journal_page_first 4505
_journal_page_last 4515
_journal_paper_doi 10.1021/acs.joc.8b00213
_journal_volume 83
_journal_year 2018
_chemical_formula_moiety 'C14 H16 O4 S'
_chemical_formula_sum 'C14 H16 O4 S'
_chemical_formula_weight 280.33
_space_group_crystal_system monoclinic
_space_group_IT_number 14
_space_group_name_Hall '-P 2ybc'
_space_group_name_H-M_alt 'P 1 21/c 1'
_atom_sites_solution_hydrogens mixed
_atom_sites_solution_primary direct
_atom_sites_solution_secondary difmap
_audit_creation_method SHELXL-2013
_cell_angle_alpha 90
_cell_angle_beta 103.9030(10)
_cell_angle_gamma 90
_cell_formula_units_Z 4
_cell_length_a 8.1274(3)
_cell_length_b 17.4435(7)
_cell_length_c 8.9072(4)
_cell_measurement_reflns_used 8199
_cell_measurement_temperature 173(2)
_cell_measurement_theta_max 33.01
_cell_measurement_theta_min 2.58
_cell_volume 1225.78(9)
_computing_cell_refinement 'Bruker SAINT'
_computing_data_collection 'Bruker APEX2'
_computing_data_reduction 'Bruker SAINT'
_computing_molecular_graphics 'Mercury (Macrae et al., 2008)'
_computing_publication_material 'SHELXL-2013 (Sheldrick, 2013)'
_computing_structure_refinement 'SHELXL-2013 (Sheldrick, 2013)'
_computing_structure_solution 'SHELXS-2013 (Sheldrick, 2013)'
_diffrn_ambient_temperature 173(2)
_diffrn_measured_fraction_theta_full 1.000
_diffrn_measured_fraction_theta_max 0.999
_diffrn_measurement_device_type 'Bruker APEX-II CCD'
_diffrn_measurement_method '\f and \w scans'
_diffrn_radiation_monochromator triumph
_diffrn_radiation_type MoK\a
_diffrn_radiation_wavelength 0.71073
_diffrn_reflns_av_R_equivalents 0.0255
_diffrn_reflns_av_unetI/netI 0.0210
_diffrn_reflns_Laue_measured_fraction_full 1.000
_diffrn_reflns_Laue_measured_fraction_max 0.999
_diffrn_reflns_limit_h_max 12
_diffrn_reflns_limit_h_min -12
_diffrn_reflns_limit_k_max 23
_diffrn_reflns_limit_k_min -26
_diffrn_reflns_limit_l_max 13
_diffrn_reflns_limit_l_min -13
_diffrn_reflns_number 23107
_diffrn_reflns_point_group_measured_fraction_full 1.000
_diffrn_reflns_point_group_measured_fraction_max 0.999
_diffrn_reflns_theta_full 25.242
_diffrn_reflns_theta_max 33.027
_diffrn_reflns_theta_min 2.335
_diffrn_source 'sealed tube'
_exptl_absorpt_coefficient_mu 0.272
_exptl_absorpt_correction_T_max 0.7465
_exptl_absorpt_correction_T_min 0.7025
_exptl_absorpt_correction_type multi-scan
_exptl_absorpt_process_details sadabs
_exptl_crystal_colour colourless
_exptl_crystal_density_diffrn 1.519
_exptl_crystal_description prism
_exptl_crystal_F_000 592
_exptl_crystal_size_max 0.300
_exptl_crystal_size_mid 0.260
_exptl_crystal_size_min 0.160
_refine_diff_density_max 0.551
_refine_diff_density_min -0.316
_refine_diff_density_rms 0.063
_refine_ls_extinction_method none
_refine_ls_goodness_of_fit_ref 1.051
_refine_ls_hydrogen_treatment mixed
_refine_ls_matrix_type full
_refine_ls_number_parameters 176
_refine_ls_number_reflns 4631
_refine_ls_number_restraints 0
_refine_ls_restrained_S_all 1.051
_refine_ls_R_factor_all 0.0547
_refine_ls_R_factor_gt 0.0408
_refine_ls_shift/su_max 0.000
_refine_ls_shift/su_mean 0.000
_refine_ls_structure_factor_coef Fsqd
_refine_ls_weighting_details 'w=1/[\s^2^(Fo^2^)+(0.0534P)^2^+0.5297P] where P=(Fo^2^+2Fc^2^)/3'
_refine_ls_weighting_scheme calc
_refine_ls_wR_factor_gt 0.1018
_refine_ls_wR_factor_ref 0.1094
_reflns_Friedel_coverage 0.000
_reflns_number_gt 3771
_reflns_number_total 4631
_reflns_threshold_expression 'I > 2\s(I)'
_cod_data_source_file jo8b00213_si_004.cif
_cod_data_source_block jsmg170425
_cod_original_sg_symbol_H-M 'P 21/c'
_cod_database_code 4034943
_shelx_space_group_comment
;
The symmetry employed for this shelxl refinement is uniquely defined
by the following loop, which should always be used as a source of
symmetry information in preference to the above space-group names.
They are only intended as comments.
;
_shelx_estimated_absorpt_t_min 0.923
_shelx_estimated_absorpt_t_max 0.958
_shelxl_version_number 2013-4

loop_
_space_group_symop_operation_xyz
'x, y, z'
'-x, y+1/2, -z+1/2'
'-x, -y, -z'
'x, -y-1/2, z-1/2'

loop_
_atom_site_label
_atom_site_type_symbol
_atom_site_fract_x
_atom_site_fract_y
_atom_site_fract_z
_atom_site_U_iso_or_equiv
_atom_site_adp_type
_atom_site_occupancy
_atom_site_site_symmetry_order
_atom_site_calc_flag
_atom_site_refinement_flags_posn
_atom_site_refinement_flags_adp
C1 C 0.11010(13) 0.33116(6) 0.35022(12) 0.01411(18) Uani 1 1 d . .
H1 H 0.0711 0.2895 0.4107 0.017 Uiso 1 1 calc R U
C2 C 0.30203(13) 0.31837(6) 0.36483(12) 0.01596(19) Uani 1 1 d . .
H2 H 0.3205 0.2620 0.3567 0.019 Uiso 1 1 calc R U
C3 C 0.38356(13) 0.35859(7) 0.24605(13) 0.0172(2) Uani 1 1 d . .
H3 H 0.4643 0.3219 0.2155 0.021 Uiso 1 1 calc R U
C4 C 0.25931(14) 0.38443(7) 0.10246(12) 0.0172(2) Uani 1 1 d . .
C5 C 0.09370(13) 0.36887(6) 0.07505(12) 0.01548(19) Uani 1 1 d . .
C6 C -0.01952(15) 0.40352(7) -0.06695(13) 0.0200(2) Uani 1 1 d . .
H6 H -0.0741 0.4502 -0.0353 0.024 Uiso 1 1 calc R U
C7 C -0.15849(16) 0.34946(8) -0.14962(14) 0.0244(2) Uani 1 1 d . .
H7A H -0.1086 0.3096 -0.2043 0.029 Uiso 1 1 calc R U
H7B H -0.2425 0.3785 -0.2278 0.029 Uiso 1 1 calc R U
C8 C -0.24931(15) 0.31043(8) -0.03529(14) 0.0225(2) Uani 1 1 d . .
H8A H -0.3712 0.3238 -0.0655 0.027 Uiso 1 1 calc R U
H8B H -0.2398 0.2541 -0.0446 0.027 Uiso 1 1 calc R U
C9 C -0.17807(13) 0.33336(7) 0.13482(13) 0.0178(2) Uani 1 1 d . .
H9A H -0.2031 0.3880 0.1495 0.021 Uiso 1 1 calc R U
H9B H -0.2322 0.3022 0.2025 0.021 Uiso 1 1 calc R U
C10 C 0.01423(13) 0.32027(6) 0.17833(11) 0.01429(18) Uani 1 1 d . .
H10 H 0.0325 0.2657 0.1518 0.017 Uiso 1 1 calc R U
C11 C 0.06763(13) 0.40659(6) 0.41560(11) 0.01462(18) Uani 1 1 d . .
C12 C 0.41112(15) 0.34499(7) 0.51933(14) 0.0208(2) Uani 1 1 d . .
C13 C 0.48739(15) 0.42411(8) 0.33968(14) 0.0220(2) Uani 1 1 d . .
H13A H 0.5938 0.4326 0.3066 0.026 Uiso 1 1 calc R U
H13B H 0.4214 0.4724 0.3261 0.026 Uiso 1 1 calc R U
C14 C 0.31286(16) 0.42953(8) -0.02106(15) 0.0245(2) Uani 1 1 d . .
H14A H 0.4077 0.4037 -0.0525 0.029 Uiso 1 1 calc R U
H14B H 0.3495 0.4817 0.0163 0.029 Uiso 1 1 calc R U
O1 O 0.16183(11) 0.46207(5) 0.43652(10) 0.01945(16) Uani 1 1 d . .
O2 O -0.08201(10) 0.40517(5) 0.44945(10) 0.01986(17) Uani 1 1 d . .
O3 O 0.40687(14) 0.32201(7) 0.64603(11) 0.0316(2) Uani 1 1 d . .
O4 O 0.52329(11) 0.39874(6) 0.49986(11) 0.02539(19) Uani 1 1 d . .
S1 S 0.12713(4) 0.43396(2) -0.18194(4) 0.02694(9) Uani 1 1 d . .
H2A H -0.099(3) 0.4527(12) 0.488(3) 0.047(6) Uiso 1 1 d . .

loop_
_atom_site_aniso_label
_atom_site_aniso_U_11
_atom_site_aniso_U_22
_atom_site_aniso_U_33
_atom_site_aniso_U_23
_atom_site_aniso_U_13
_atom_site_aniso_U_12
C1 0.0140(4) 0.0156(5) 0.0123(4) 0.0000(3) 0.0023(3) 0.0011(3)
C2 0.0145(4) 0.0170(5) 0.0147(4) -0.0004(4) 0.0002(3) 0.0033(4)
C3 0.0127(4) 0.0215(5) 0.0168(4) -0.0019(4) 0.0026(3) 0.0016(4)
C4 0.0158(4) 0.0208(5) 0.0151(4) -0.0008(4) 0.0041(3) -0.0007(4)
C5 0.0143(4) 0.0196(5) 0.0119(4) -0.0007(3) 0.0019(3) 0.0005(4)
C6 0.0206(5) 0.0242(6) 0.0138(4) 0.0012(4) 0.0012(4) 0.0000(4)
C7 0.0239(5) 0.0301(6) 0.0153(5) -0.0015(4) -0.0026(4) -0.0017(5)
C8 0.0154(4) 0.0296(6) 0.0201(5) -0.0046(4) -0.0006(4) -0.0022(4)
C9 0.0127(4) 0.0230(5) 0.0169(4) -0.0018(4) 0.0021(3) 0.0001(4)
C10 0.0130(4) 0.0168(5) 0.0124(4) -0.0012(3) 0.0017(3) 0.0001(3)
C11 0.0143(4) 0.0192(5) 0.0098(4) 0.0000(3) 0.0020(3) 0.0016(4)
C12 0.0175(5) 0.0238(6) 0.0181(5) -0.0006(4) -0.0018(4) 0.0053(4)
C13 0.0152(4) 0.0283(6) 0.0210(5) -0.0024(4) 0.0016(4) -0.0031(4)
C14 0.0193(5) 0.0337(7) 0.0220(5) 0.0040(5) 0.0078(4) -0.0016(5)
O1 0.0168(3) 0.0196(4) 0.0230(4) -0.0045(3) 0.0067(3) -0.0014(3)
O2 0.0159(3) 0.0240(4) 0.0215(4) -0.0060(3) 0.0080(3) -0.0013(3)
O3 0.0340(5) 0.0392(6) 0.0172(4) 0.0043(4) -0.0028(4) 0.0017(4)
O4 0.0185(4) 0.0332(5) 0.0200(4) -0.0029(4) -0.0042(3) -0.0021(3)
S1 0.02896(16) 0.03664(19) 0.01582(13) 0.00521(11) 0.00654(11) -0.00116(13)

loop_
_atom_type_symbol
_atom_type_description
_atom_type_scat_dispersion_real
_atom_type_scat_dispersion_imag
_atom_type_scat_source
C C 0.0033 0.0016 'International Tables Vol C Tables 4.2.6.8 and 6.1.1.4'
H H 0.0000 0.0000 'International Tables Vol C Tables 4.2.6.8 and 6.1.1.4'
O O 0.0106 0.0060 'International Tables Vol C Tables 4.2.6.8 and 6.1.1.4'
S S 0.1246 0.1234 'International Tables Vol C Tables 4.2.6.8 and 6.1.1.4'

loop_
_geom_angle_atom_site_label_1
_geom_angle_atom_site_label_2
_geom_angle_atom_site_label_3
_geom_angle
C11 C1 C2 114.28(9)
C11 C1 C10 112.27(8)
C2 C1 C10 108.75(8)
C11 C1 H1 107.0
C2 C1 H1 107.1
C10 C1 H1 107.0
C12 C2 C3 103.20(9)
C12 C2 C1 112.86(9)
C3 C2 C1 117.75(9)
C12 C2 H2 107.5
C3 C2 H2 107.5
C1 C2 H2 107.5
C4 C3 C13 114.11(10)
C4 C3 C2 114.19(9)
C13 C3 C2 103.61(9)
C4 C3 H3 108.2
C13 C3 H3 108.2
C2 C3 H3 108.2
C5 C4 C3 122.56(10)
C5 C4 C14 115.43(10)
C3 C4 C14 122.01(10)
C4 C5 C6 117.31(10)
C4 C5 C10 124.30(10)
C6 C5 C10 118.38(9)
C5 C6 C7 113.11(10)
C5 C6 S1 103.83(8)
C7 C6 S1 114.70(8)
C5 C6 H6 108.3
C7 C6 H6 108.3
S1 C6 H6 108.3
C6 C7 C8 111.71(9)
C6 C7 H7A 109.3
C8 C7 H7A 109.3
C6 C7 H7B 109.3
C8 C7 H7B 109.3
H7A C7 H7B 107.9
C9 C8 C7 113.98(10)
C9 C8 H8A 108.8
C7 C8 H8A 108.8
C9 C8 H8B 108.8
C7 C8 H8B 108.8
H8A C8 H8B 107.7
C10 C9 C8 109.23(9)
C10 C9 H9A 109.8
C8 C9 H9A 109.8
C10 C9 H9B 109.8
C8 C9 H9B 109.8
H9A C9 H9B 108.3
C5 C10 C9 108.80(9)
C5 C10 C1 110.24(8)
C9 C10 C1 118.03(8)
C5 C10 H10 106.4
C9 C10 H10 106.4
C1 C10 H10 106.4
O1 C11 O2 123.92(10)
O1 C11 C1 123.79(9)
O2 C11 C1 112.29(9)
O3 C12 O4 121.61(11)
O3 C12 C2 127.18(12)
O4 C12 C2 111.20(10)
O4 C13 C3 105.05(10)
O4 C13 H13A 110.7
C3 C13 H13A 110.7
O4 C13 H13B 110.7
C3 C13 H13B 110.7
H13A C13 H13B 108.8
C4 C14 S1 105.57(8)
C4 C14 H14A 110.6
S1 C14 H14A 110.6
C4 C14 H14B 110.6
S1 C14 H14B 110.6
H14A C14 H14B 108.8
C11 O2 H2A 107.3(14)
C12 O4 C13 110.82(9)
C14 S1 C6 94.35(5)

loop_
_geom_bond_atom_site_label_1
_geom_bond_atom_site_label_2
_geom_bond_distance
C1 C11 1.5121(15)
C1 C2 1.5500(14)
C1 C10 1.5537(14)
C1 H1 1.0000
C2 C12 1.5196(16)
C2 C3 1.5452(16)
C2 H2 1.0000
C3 C4 1.4961(15)
C3 C13 1.5414(16)
C3 H3 1.0000
C4 C5 1.3368(15)
C4 C14 1.4997(16)
C5 C6 1.5008(15)
C5 C10 1.5059(15)
C6 C7 1.5191(17)
C6 S1 1.8271(12)
C6 H6 1.0000
C7 C8 1.5512(18)
C7 H7A 0.9900
C7 H7B 0.9900
C8 C9 1.5394(16)
C8 H8A 0.9900
C8 H8B 0.9900
C9 C10 1.5342(14)
C9 H9A 0.9900
C9 H9B 0.9900
C10 H10 1.0000
C11 O1 1.2202(14)
C11 O2 1.3217(13)
C12 O3 1.2059(16)
C12 O4 1.3476(16)
C13 O4 1.4549(16)
C13 H13A 0.9900
C13 H13B 0.9900
C14 S1 1.8162(13)
C14 H14A 0.9900
C14 H14B 0.9900
O2 H2A 0.92(2)

loop_
_geom_hbond_atom_site_label_D
_geom_hbond_atom_site_label_H
_geom_hbond_atom_site_label_A
_geom_hbond_distance_DH
_geom_hbond_distance_HA
_geom_hbond_distance_DA
_geom_hbond_angle_DHA
_geom_hbond_site_symmetry_A
O2 H2A O1 0.92(2) 1.76(2) 2.6705(12) 171(2) 3_566

loop_
_geom_torsion_atom_site_label_1
_geom_torsion_atom_site_label_2
_geom_torsion_atom_site_label_3
_geom_torsion_atom_site_label_4
_geom_torsion
C11 C1 C2 C12 40.69(13)
C10 C1 C2 C12 167.00(9)
C11 C1 C2 C3 -79.44(11)
C10 C1 C2 C3 46.87(12)
C12 C2 C3 C4 -143.70(10)
C1 C2 C3 C4 -18.64(14)
C12 C2 C3 C13 -18.98(11)
C1 C2 C3 C13 106.08(10)
C13 C3 C4 C5 -123.61(12)
C2 C3 C4 C5 -4.68(16)
C13 C3 C4 C14 56.58(14)
C2 C3 C4 C14 175.51(11)
C3 C4 C5 C6 175.09(10)
C14 C4 C5 C6 -5.09(16)
C3 C4 C5 C10 -3.85(18)
C14 C4 C5 C10 175.97(10)
C4 C5 C6 C7 140.79(11)
C10 C5 C6 C7 -40.20(14)
C4 C5 C6 S1 15.83(13)
C10 C5 C6 S1 -165.16(8)
C5 C6 C7 C8 46.98(14)
S1 C6 C7 C8 165.82(9)
C6 C7 C8 C9 -1.06(15)
C7 C8 C9 C10 -52.99(14)
C4 C5 C10 C9 164.67(11)
C6 C5 C10 C9 -14.27(13)
C4 C5 C10 C1 33.77(15)
C6 C5 C10 C1 -145.17(10)
C8 C9 C10 C5 60.06(12)
C8 C9 C10 C1 -173.40(10)
C11 C1 C10 C5 75.68(11)
C2 C1 C10 C5 -51.78(11)
C11 C1 C10 C9 -50.16(13)
C2 C1 C10 C9 -177.63(9)
C2 C1 C11 O1 20.59(14)
C10 C1 C11 O1 -103.87(12)
C2 C1 C11 O2 -158.52(9)
C10 C1 C11 O2 77.02(11)
C3 C2 C12 O3 -171.45(13)
C1 C2 C12 O3 60.38(16)
C3 C2 C12 O4 6.83(12)
C1 C2 C12 O4 -121.34(11)
C4 C3 C13 O4 149.45(9)
C2 C3 C13 O4 24.68(11)
C5 C4 C14 S1 -8.55(14)
C3 C4 C14 S1 171.27(9)
O3 C12 O4 C13 -172.11(12)
C2 C12 O4 C13 9.50(13)
C3 C13 O4 C12 -21.83(13)
C4 C14 S1 C6 15.07(10)
C5 C6 S1 C14 -17.13(9)
C7 C6 S1 C14 -141.06(10)
